data_7718097
loop_
_publ_author_name
'Pugliese, Eva'
'Coutancier, Damien'
'Pavard, Paul-Alexis'
'Hervochon, Julien'
'van der Linden, Bram'
'Casaretto, Nicolas'
'Bourcier, Sophie'
'Pourtois, Geoffrey'
'Bouttemy, Muriel'
'Auffrant, Audrey'
'Schneider, Nathanaelle'

_publ_section_title
;
 Unveiling surface reactivity: the crucial role of auxiliary ligands in
 gallium amidinate-based precursors for atomic layer deposition.
;
_journal_issue 12
_journal_name_full 'Dalton transactions (Cambridge, England : 2003)'
_journal_page_first 5182
_journal_page_last 5191
_journal_paper_doi 10.1039/d4dt03498h
_journal_volume 54
_journal_year 2025
_chemical_formula_moiety 'C10 H21 Cl2 Ga N2'
_chemical_formula_sum 'C10 H21 Cl2 Ga N2'
_chemical_formula_weight 309.91
_space_group_crystal_system monoclinic
_space_group_IT_number 14
_space_group_name_Hall '-P 2yn'
_space_group_name_H-M_alt 'P 1 21/n 1'
_atom_sites_solution_hydrogens geom
_atom_sites_solution_primary dual
_audit_creation_date 2020-06-03
_audit_creation_method
;
Olex2 1.3
(compiled 2020.02.04 svn.rd84adfe8 for OlexSys, GUI svn.r6032)
;
_audit_update_record
;
2024-12-12 deposited with the CCDC.	2025-02-21 downloaded from the CCDC.
;
_cell_angle_alpha 90
_cell_angle_beta 96.471(4)
_cell_angle_gamma 90
_cell_formula_units_Z 4
_cell_length_a 8.1083(10)
_cell_length_b 11.6422(13)
_cell_length_c 15.6810(18)
_cell_measurement_reflns_used 2452
_cell_measurement_temperature 150.0
_cell_measurement_theta_max 23.677
_cell_measurement_theta_min 2.183
_cell_volume 1470.8(3)
_computing_cell_refinement 'SAINT V8.38A (Bruker, 2018)'
_computing_data_reduction 'SAINT V8.38A (Bruker, 2018)'
_computing_molecular_graphics 'Olex2 1.3 (Dolomanov et al., 2009)'
_computing_publication_material 'Olex2 1.3 (Dolomanov et al., 2009)'
_computing_structure_refinement 'SHELXL 2018/3 (Sheldrick, 2015)'
_computing_structure_solution 'SHELXT 2018/2 (Sheldrick, 2018)'
_diffrn_ambient_temperature 150.0
_diffrn_measured_fraction_theta_full 0.998
_diffrn_measured_fraction_theta_max 0.999
_diffrn_measurement_device_type 'Bruker APEX-II CCD'
_diffrn_measurement_method '\f and \w scans'
_diffrn_radiation_type MoK\a
_diffrn_radiation_wavelength 0.71073
_diffrn_reflns_av_R_equivalents 0.0795
_diffrn_reflns_av_unetI/netI 0.0552
_diffrn_reflns_Laue_measured_fraction_full 0.998
_diffrn_reflns_Laue_measured_fraction_max 0.999
_diffrn_reflns_limit_h_max 10
_diffrn_reflns_limit_h_min -11
_diffrn_reflns_limit_k_max 15
_diffrn_reflns_limit_k_min -15
_diffrn_reflns_limit_l_max 21
_diffrn_reflns_limit_l_min -21
_diffrn_reflns_number 22842
_diffrn_reflns_point_group_measured_fraction_full 0.998
_diffrn_reflns_point_group_measured_fraction_max 0.999
_diffrn_reflns_theta_full 25.242
_diffrn_reflns_theta_max 29.128
_diffrn_reflns_theta_min 2.614
_diffrn_source_current 31.0
_diffrn_source_power 1.705
_diffrn_source_voltage 55.0
_diffrn_standards_number 0
_exptl_absorpt_coefficient_mu 2.209
_exptl_absorpt_correction_T_max 0.7468
_exptl_absorpt_correction_T_min 0.6291
_exptl_absorpt_correction_type multi-scan
_exptl_absorpt_process_details
;
SADABS-2016/2 (Bruker,2016/2) was used for absorption correction.
wR2(int) was 0.0831 before and 0.0646 after correction.
The Ratio of minimum to maximum transmission is 0.8424.
The \l/2 correction factor is Not present.
;
_exptl_crystal_colour colourless
_exptl_crystal_colour_primary colourless
_exptl_crystal_density_diffrn 1.400
_exptl_crystal_description plate
_exptl_crystal_F_000 640
_exptl_crystal_size_max 0.36
_exptl_crystal_size_mid 0.14
_exptl_crystal_size_min 0.08
_refine_diff_density_max 0.464
_refine_diff_density_min -0.534
_refine_diff_density_rms 0.092
_refine_ls_extinction_method none
_refine_ls_goodness_of_fit_ref 1.016
_refine_ls_hydrogen_treatment constr
_refine_ls_matrix_type full
_refine_ls_number_parameters 143
_refine_ls_number_reflns 3948
_refine_ls_number_restraints 0
_refine_ls_restrained_S_all 1.016
_refine_ls_R_factor_all 0.0577
_refine_ls_R_factor_gt 0.0349
_refine_ls_shift/su_max 0.001
_refine_ls_shift/su_mean 0.000
_refine_ls_structure_factor_coef Fsqd
_refine_ls_weighting_details 'w=1/[\s^2^(Fo^2^)+(0.0213P)^2^+1.0824P] where P=(Fo^2^+2Fc^2^)/3'
_refine_ls_weighting_scheme calc
_refine_ls_wR_factor_gt 0.0731
_refine_ls_wR_factor_ref 0.0840
_reflns_Friedel_coverage 0.000
_reflns_number_gt 2940
_reflns_number_total 3948
_reflns_threshold_expression 'I > 2\s(I)'
_cod_data_source_file d4dt03498h2.cif
_cod_data_source_block LGaCl2
_cod_depositor_comments 'Adding full bibliography for 7718096--7718097.cif.'
_cod_database_code 7718097
_shelx_shelxl_version_number 2018/3
_shelx_space_group_comment
;
The symmetry employed for this shelxl refinement is uniquely defined
by the following loop, which should always be used as a source of
symmetry information in preference to the above space-group names.
They are only intended as comments.
;
_shelx_estimated_absorpt_t_max 0.843
_shelx_estimated_absorpt_t_min 0.504
_olex2_refinement_description
;
1. Fixed Uiso
 At 1.5 times of:
  All C(H,H,H) groups
2.a Idealised Me refined as rotating group:
 C4(H4A,H4B,H4C), C10(H10A,H10B,H10C), C3(H3A,H3B,H3C), C2(H2A,H2B,H2C),
 C6(H6A,H6B,H6C), C7(H7A,H7B,H7C), C8(H8A,H8B,H8C)
;
_olex2_submission_special_instructions 'No special instructions were received'

loop_
_space_group_symop_operation_xyz
'x, y, z'
'-x+1/2, y+1/2, -z+1/2'
'-x, -y, -z'
'x-1/2, -y-1/2, z-1/2'

loop_
_atom_site_label
_atom_site_type_symbol
_atom_site_fract_x
_atom_site_fract_y
_atom_site_fract_z
_atom_site_U_iso_or_equiv
_atom_site_adp_type
_atom_site_occupancy
_atom_site_site_symmetry_order
_atom_site_calc_flag
_atom_site_refinement_flags_posn
_atom_site_refinement_flags_adp
_atom_site_refinement_flags_occupancy
_atom_site_disorder_assembly
_atom_site_disorder_group
Ga1 Ga 0.48281(3) 0.29309(2) 0.59417(2) 0.02036(8) Uani 1 1 d . . . . .
Cl1 Cl 0.30317(8) 0.37837(6) 0.50401(4) 0.03229(16) Uani 1 1 d . . . . .
Cl2 Cl 0.37380(10) 0.14871(7) 0.65307(5) 0.04162(19) Uani 1 1 d . . . . .
N1 N 0.6375(3) 0.38650(17) 0.66820(12) 0.0194(4) Uani 1 1 d . . . . .
N2 N 0.7065(3) 0.28123(18) 0.56263(13) 0.0212(4) Uani 1 1 d . . . . .
C1 C 0.6335(3) 0.4567(2) 0.74631(15) 0.0215(5) Uani 1 1 d . . . . .
C9 C 0.7624(3) 0.3548(2) 0.62512(15) 0.0180(5) Uani 1 1 d . . . . .
C5 C 0.7857(3) 0.2360(2) 0.48919(15) 0.0214(5) Uani 1 1 d . . . . .
C4 C 0.4532(4) 0.4520(3) 0.76612(18) 0.0318(6) Uani 1 1 d . . . . .
H4A H 0.380327 0.481743 0.716984 0.048 Uiso 1 1 calc R U . . .
H4B H 0.440781 0.498911 0.816882 0.048 Uiso 1 1 calc R U . . .
H4C H 0.423068 0.372293 0.777180 0.048 Uiso 1 1 calc R U . . .
C10 C 0.9390(3) 0.3929(2) 0.64398(17) 0.0276(6) Uani 1 1 d . . . . .
H10A H 1.001203 0.336065 0.680834 0.041 Uiso 1 1 calc R U . . .
H10B H 0.942778 0.467329 0.673336 0.041 Uiso 1 1 calc R U . . .
H10C H 0.988775 0.400298 0.590108 0.041 Uiso 1 1 calc R U . . .
C3 C 0.6781(4) 0.5820(2) 0.73077(18) 0.0321(6) Uani 1 1 d . . . . .
H3A H 0.794625 0.586979 0.720066 0.048 Uiso 1 1 calc R U . . .
H3B H 0.661065 0.627902 0.781445 0.048 Uiso 1 1 calc R U . . .
H3C H 0.607098 0.611505 0.680841 0.048 Uiso 1 1 calc R U . . .
C2 C 0.7467(4) 0.4061(3) 0.82153(16) 0.0325(7) Uani 1 1 d . . . . .
H2A H 0.718061 0.325273 0.829064 0.049 Uiso 1 1 calc R U . . .
H2B H 0.731993 0.448845 0.874001 0.049 Uiso 1 1 calc R U . . .
H2C H 0.862544 0.411892 0.809751 0.049 Uiso 1 1 calc R U . . .
C6 C 0.9384(3) 0.1629(2) 0.51860(18) 0.0280(6) Uani 1 1 d . . . . .
H6A H 1.024600 0.211597 0.548855 0.042 Uiso 1 1 calc R U . . .
H6B H 0.980626 0.127958 0.468518 0.042 Uiso 1 1 calc R U . . .
H6C H 0.907718 0.102365 0.557281 0.042 Uiso 1 1 calc R U . . .
C7 C 0.8296(4) 0.3325(3) 0.42995(18) 0.0365(7) Uani 1 1 d . . . . .
H7A H 0.729389 0.376664 0.410564 0.055 Uiso 1 1 calc R U . . .
H7B H 0.875491 0.299700 0.380148 0.055 Uiso 1 1 calc R U . . .
H7C H 0.911964 0.383271 0.461105 0.055 Uiso 1 1 calc R U . . .
C8 C 0.6536(4) 0.1586(3) 0.4413(2) 0.0416(8) Uani 1 1 d . . . . .
H8A H 0.624143 0.097302 0.479621 0.062 Uiso 1 1 calc R U . . .
H8B H 0.697344 0.124788 0.391235 0.062 Uiso 1 1 calc R U . . .
H8C H 0.554680 0.204310 0.422378 0.062 Uiso 1 1 calc R U . . .

loop_
_atom_site_aniso_label
_atom_site_aniso_U_11
_atom_site_aniso_U_22
_atom_site_aniso_U_33
_atom_site_aniso_U_23
_atom_site_aniso_U_13
_atom_site_aniso_U_12
Ga1 0.01539(14) 0.02189(14) 0.02404(14) -0.00274(12) 0.00324(10) -0.00209(11)
Cl1 0.0236(3) 0.0416(4) 0.0311(3) 0.0047(3) 0.0006(3) 0.0039(3)
Cl2 0.0320(4) 0.0339(4) 0.0582(5) 0.0135(3) 0.0019(3) -0.0115(3)
N1 0.0179(10) 0.0203(10) 0.0205(10) -0.0043(8) 0.0042(8) -0.0039(8)
N2 0.0169(10) 0.0237(11) 0.0235(10) -0.0063(9) 0.0040(8) -0.0026(9)
C1 0.0264(13) 0.0221(12) 0.0163(11) -0.0029(9) 0.0033(9) 0.0015(10)
C9 0.0168(11) 0.0177(11) 0.0196(11) 0.0012(9) 0.0024(9) -0.0008(9)
C5 0.0199(12) 0.0239(13) 0.0209(12) -0.0049(10) 0.0046(9) 0.0024(10)
C4 0.0323(16) 0.0363(16) 0.0284(14) -0.0058(12) 0.0110(12) 0.0022(13)
C10 0.0184(13) 0.0353(15) 0.0292(13) -0.0094(12) 0.0030(10) -0.0079(11)
C3 0.0462(18) 0.0222(14) 0.0286(14) -0.0048(11) 0.0069(13) -0.0028(13)
C2 0.0406(17) 0.0369(16) 0.0191(13) -0.0001(11) -0.0011(11) 0.0112(13)
C6 0.0277(14) 0.0272(13) 0.0307(14) 0.0022(11) 0.0106(11) 0.0071(11)
C7 0.051(2) 0.0324(15) 0.0272(14) 0.0040(12) 0.0098(13) 0.0111(14)
C8 0.0313(16) 0.0519(19) 0.0420(17) -0.0309(15) 0.0057(13) -0.0035(14)

loop_
_atom_type_symbol
_atom_type_description
_atom_type_scat_dispersion_real
_atom_type_scat_dispersion_imag
_atom_type_scat_source
C C 0.0033 0.0016 'International Tables Vol C Tables 4.2.6.8 and 6.1.1.4'
H H 0.0000 0.0000 'International Tables Vol C Tables 4.2.6.8 and 6.1.1.4'
Cl Cl 0.1484 0.1585 'International Tables Vol C Tables 4.2.6.8 and 6.1.1.4'
Ga Ga 0.2307 1.6083 'International Tables Vol C Tables 4.2.6.8 and 6.1.1.4'
N N 0.0061 0.0033 'International Tables Vol C Tables 4.2.6.8 and 6.1.1.4'

loop_
_geom_angle_atom_site_label_1
_geom_angle_atom_site_label_2
_geom_angle_atom_site_label_3
_geom_angle
_geom_angle_site_symmetry_1
_geom_angle_site_symmetry_3
_geom_angle_publ_flag
Cl1 Ga1 Cl2 111.17(3) . . ?
Cl1 Ga1 C9 123.63(6) . . ?
Cl2 Ga1 C9 125.19(6) . . ?
N1 Ga1 Cl1 118.51(7) . . ?
N1 Ga1 Cl2 116.67(6) . . ?
N1 Ga1 C9 34.09(8) . . ?
N2 Ga1 Cl1 116.64(7) . . ?
N2 Ga1 Cl2 119.65(7) . . ?
N2 Ga1 N1 68.45(8) . . ?
N2 Ga1 C9 34.37(8) . . ?
C1 N1 Ga1 137.11(16) . . ?
C9 N1 Ga1 91.04(15) . . ?
C9 N1 C1 131.6(2) . . ?
C9 N2 Ga1 90.96(14) . . ?
C9 N2 C5 131.0(2) . . ?
C5 N2 Ga1 136.53(16) . . ?
N1 C1 C4 105.1(2) . . ?
N1 C1 C3 111.6(2) . . ?
N1 C1 C2 111.1(2) . . ?
C4 C1 C3 108.4(2) . . ?
C2 C1 C4 109.5(2) . . ?
C2 C1 C3 111.0(2) . . ?
N1 C9 Ga1 54.87(12) . . ?
N1 C9 N2 109.5(2) . . ?
N1 C9 C10 125.7(2) . . ?
N2 C9 Ga1 54.67(12) . . ?
N2 C9 C10 124.8(2) . . ?
C10 C9 Ga1 179.5(2) . . ?
N2 C5 C6 111.8(2) . . ?
N2 C5 C7 111.3(2) . . ?
N2 C5 C8 104.5(2) . . ?
C7 C5 C6 110.9(2) . . ?
C7 C5 C8 109.5(2) . . ?
C8 C5 C6 108.6(2) . . ?
C1 C4 H4A 109.5 . . ?
C1 C4 H4B 109.5 . . ?
C1 C4 H4C 109.5 . . ?
H4A C4 H4B 109.5 . . ?
H4A C4 H4C 109.5 . . ?
H4B C4 H4C 109.5 . . ?
C9 C10 H10A 109.5 . . ?
C9 C10 H10B 109.5 . . ?
C9 C10 H10C 109.5 . . ?
H10A C10 H10B 109.5 . . ?
H10A C10 H10C 109.5 . . ?
H10B C10 H10C 109.5 . . ?
C1 C3 H3A 109.5 . . ?
C1 C3 H3B 109.5 . . ?
C1 C3 H3C 109.5 . . ?
H3A C3 H3B 109.5 . . ?
H3A C3 H3C 109.5 . . ?
H3B C3 H3C 109.5 . . ?
C1 C2 H2A 109.5 . . ?
C1 C2 H2B 109.5 . . ?
C1 C2 H2C 109.5 . . ?
H2A C2 H2B 109.5 . . ?
H2A C2 H2C 109.5 . . ?
H2B C2 H2C 109.5 . . ?
C5 C6 H6A 109.5 . . ?
C5 C6 H6B 109.5 . . ?
C5 C6 H6C 109.5 . . ?
H6A C6 H6B 109.5 . . ?
H6A C6 H6C 109.5 . . ?
H6B C6 H6C 109.5 . . ?
C5 C7 H7A 109.5 . . ?
C5 C7 H7B 109.5 . . ?
C5 C7 H7C 109.5 . . ?
H7A C7 H7B 109.5 . . ?
H7A C7 H7C 109.5 . . ?
H7B C7 H7C 109.5 . . ?
C5 C8 H8A 109.5 . . ?
C5 C8 H8B 109.5 . . ?
C5 C8 H8C 109.5 . . ?
H8A C8 H8B 109.5 . . ?
H8A C8 H8C 109.5 . . ?
H8B C8 H8C 109.5 . . ?

loop_
_geom_bond_atom_site_label_1
_geom_bond_atom_site_label_2
_geom_bond_distance
_geom_bond_site_symmetry_2
_geom_bond_publ_flag
Ga1 Cl1 2.1546(7) . ?
Ga1 Cl2 2.1550(8) . ?
Ga1 N1 1.943(2) . ?
Ga1 N2 1.938(2) . ?
Ga1 C9 2.375(2) . ?
N1 C1 1.476(3) . ?
N1 C9 1.331(3) . ?
N2 C9 1.341(3) . ?
N2 C5 1.477(3) . ?
C1 C4 1.529(4) . ?
C1 C3 1.529(4) . ?
C1 C2 1.528(3) . ?
C9 C10 1.497(3) . ?
C5 C6 1.530(4) . ?
C5 C7 1.526(4) . ?
C5 C8 1.530(4) . ?
C4 H4A 0.9800 . ?
C4 H4B 0.9800 . ?
C4 H4C 0.9800 . ?
C10 H10A 0.9800 . ?
C10 H10B 0.9800 . ?
C10 H10C 0.9800 . ?
C3 H3A 0.9800 . ?
C3 H3B 0.9800 . ?
C3 H3C 0.9800 . ?
C2 H2A 0.9800 . ?
C2 H2B 0.9800 . ?
C2 H2C 0.9800 . ?
C6 H6A 0.9800 . ?
C6 H6B 0.9800 . ?
C6 H6C 0.9800 . ?
C7 H7A 0.9800 . ?
C7 H7B 0.9800 . ?
C7 H7C 0.9800 . ?
C8 H8A 0.9800 . ?
C8 H8B 0.9800 . ?
C8 H8C 0.9800 . ?

loop_
_geom_torsion_atom_site_label_1
_geom_torsion_atom_site_label_2
_geom_torsion_atom_site_label_3
_geom_torsion_atom_site_label_4
_geom_torsion
_geom_torsion_site_symmetry_1
_geom_torsion_site_symmetry_2
_geom_torsion_site_symmetry_3
_geom_torsion_site_symmetry_4
_geom_torsion_publ_flag
Ga1 N1 C1 C4 -2.8(3) . . . . ?
Ga1 N1 C1 C3 -120.1(2) . . . . ?
Ga1 N1 C1 C2 115.5(3) . . . . ?
Ga1 N1 C9 N2 -1.1(2) . . . . ?
Ga1 N1 C9 C10 -180.0(2) . . . . ?
Ga1 N2 C9 N1 1.1(2) . . . . ?
Ga1 N2 C9 C10 180.0(2) . . . . ?
Ga1 N2 C5 C6 -133.8(2) . . . . ?
Ga1 N2 C5 C7 101.5(3) . . . . ?
Ga1 N2 C5 C8 -16.5(3) . . . . ?
C1 N1 C9 Ga1 175.0(3) . . . . ?
C1 N1 C9 N2 173.9(2) . . . . ?
C1 N1 C9 C10 -5.0(4) . . . . ?
C9 N1 C1 C4 -175.4(2) . . . . ?
C9 N1 C1 C3 67.3(3) . . . . ?
C9 N1 C1 C2 -57.1(3) . . . . ?
C9 N2 C5 C6 64.2(3) . . . . ?
C9 N2 C5 C7 -60.4(3) . . . . ?
C9 N2 C5 C8 -178.5(3) . . . . ?
C5 N2 C9 Ga1 167.7(3) . . . . ?
C5 N2 C9 N1 168.8(2) . . . . ?
C5 N2 C9 C10 -12.3(4) . . . . ?
